data_7155146
loop_
_publ_author_name
'Li, Xiang'
'Li, Ya'
'Shang, Huaqi'

_publ_section_title
;
 A diastereoselective Mannich-type reaction of \a-fluorinated carboxylate
 esters: synthesis of \b-amino acids containing \a-quaternary fluorinated
 carbon centers.
;
_journal_issue 27
_journal_name_full 'Organic &amp; biomolecular chemistry'
_journal_page_first 6457
_journal_page_last 6462
_journal_paper_doi 10.1039/c6ob01084a
_journal_volume 14
_journal_year 2016
_chemical_absolute_configuration ad
_chemical_formula_sum 'C23 H28 F N O3 S'
_chemical_formula_weight 417.52
_chemical_name_systematic
; 
 ? 
;
_space_group_crystal_system monoclinic
_space_group_IT_number 4
_space_group_name_Hall 'P 2yb'
_space_group_name_H-M_alt 'P 1 21 1'
_symmetry_space_group_name_Hall 'P 2yb'
_symmetry_space_group_name_H-M 'P 1 21 1'
_atom_sites_solution_hydrogens mixed
_audit_creation_method SHELXL-2013
_audit_update_record
;
2016-04-12 deposited with the CCDC.
2016-06-01 downloaded from the CCDC.
;
_cell_angle_alpha 90
_cell_angle_beta 97.548(4)
_cell_angle_gamma 90
_cell_formula_units_Z 2
_cell_length_a 10.6209(17)
_cell_length_b 10.0531(16)
_cell_length_c 10.7441(18)
_cell_measurement_reflns_used 2046
_cell_measurement_temperature 293(2)
_cell_measurement_theta_max 41.589
_cell_measurement_theta_min 5.572
_cell_volume 1137.2(3)
_computing_cell_refinement 'Bruker SMART'
_computing_data_collection 'Bruker SMART'
_computing_data_reduction 'Bruker SHELXTL'
_computing_molecular_graphics 'Bruker SHELXTL'
_computing_publication_material 'Bruker SHELXTL'
_computing_structure_refinement 'SHELXL-2013 (Sheldrick, 2013)'
_computing_structure_solution 'Bruker SHELXTL'
_diffrn_ambient_temperature 293(2)
_diffrn_measured_fraction_theta_full 1.000
_diffrn_measured_fraction_theta_max 1.000
_diffrn_measurement_device_type 'CCD area detector'
_diffrn_measurement_method 'phi and omega scans'
_diffrn_radiation_type MoK\a
_diffrn_radiation_wavelength 0.71073
_diffrn_reflns_av_R_equivalents 0.0256
_diffrn_reflns_av_unetI/netI 0.0472
_diffrn_reflns_Laue_measured_fraction_full 1.000
_diffrn_reflns_Laue_measured_fraction_max 1.000
_diffrn_reflns_limit_h_max 12
_diffrn_reflns_limit_h_min -11
_diffrn_reflns_limit_k_max 12
_diffrn_reflns_limit_k_min -12
_diffrn_reflns_limit_l_max 13
_diffrn_reflns_limit_l_min -12
_diffrn_reflns_number 6578
_diffrn_reflns_point_group_measured_fraction_full 0.965
_diffrn_reflns_point_group_measured_fraction_max 0.963
_diffrn_reflns_theta_full 25.242
_diffrn_reflns_theta_max 25.497
_diffrn_reflns_theta_min 1.912
_exptl_absorpt_coefficient_mu 0.173
_exptl_absorpt_correction_T_max 0.7456
_exptl_absorpt_correction_T_min 0.6279
_exptl_absorpt_correction_type multi-scan
_exptl_absorpt_process_details sadabs
_exptl_crystal_colour colorless
_exptl_crystal_density_diffrn 1.219
_exptl_crystal_description prismatic
_exptl_crystal_F_000 444
_exptl_crystal_size_max 0.210
_exptl_crystal_size_mid 0.170
_exptl_crystal_size_min 0.120
_refine_diff_density_max 0.272
_refine_diff_density_min -0.222
_refine_diff_density_rms 0.037
_refine_ls_abs_structure_details
; 
 Flack x determined using 1360 quotients [(I+)-(I-)]/[(I+)+(I-)] 
 (Parsons and Flack (2004), Acta Cryst. A60, s61). 
;
_refine_ls_abs_structure_Flack -0.04(5)
_refine_ls_extinction_method none
_refine_ls_goodness_of_fit_ref 1.026
_refine_ls_hydrogen_treatment mixed
_refine_ls_matrix_type full
_refine_ls_number_parameters 289
_refine_ls_number_reflns 4070
_refine_ls_number_restraints 42
_refine_ls_restrained_S_all 1.049
_refine_ls_R_factor_all 0.0586
_refine_ls_R_factor_gt 0.0511
_refine_ls_shift/su_max 0.003
_refine_ls_shift/su_mean 0.000
_refine_ls_structure_factor_coef Fsqd
_refine_ls_weighting_details 'w=1/[\s^2^(Fo^2^)+(0.0572P)^2^+0.1889P] where P=(Fo^2^+2Fc^2^)/3'
_refine_ls_weighting_scheme calc
_refine_ls_wR_factor_gt 0.1168
_refine_ls_wR_factor_ref 0.1222
_reflns_Friedel_coverage 0.815
_reflns_Friedel_fraction_full 0.927
_reflns_Friedel_fraction_max 0.922
_reflns_number_gt 3566
_reflns_number_total 4070
_reflns_threshold_expression 'I > 2\s(I)'
_cod_data_source_file c6ob01084a2.cif
_cod_data_source_block cd16133
_cod_depositor_comments 'Adding full bibliography for 7155146--7155147.cif.'
_cod_database_code 7155146
_shelx_space_group_comment
; 
The symmetry employed for this shelxl refinement is uniquely defined 
by the following loop, which should always be used as a source of 
symmetry information in preference to the above space-group names. 
They are only intended as comments. 
;
_shelx_estimated_absorpt_t_min 0.965
_shelx_estimated_absorpt_t_max 0.980
_shelxl_version_number 2013-4

loop_
_space_group_symop_operation_xyz
'x, y, z'
'-x, y+1/2, -z'

loop_
_atom_site_label
_atom_site_type_symbol
_atom_site_fract_x
_atom_site_fract_y
_atom_site_fract_z
_atom_site_U_iso_or_equiv
_atom_site_adp_type
_atom_site_occupancy
_atom_site_site_symmetry_order
_atom_site_calc_flag
_atom_site_refinement_flags_posn
_atom_site_refinement_flags_adp
_atom_site_refinement_flags_occupancy
_atom_site_disorder_assembly
_atom_site_disorder_group
S1 S 0.66103(9) 0.97847(10) 0.40628(8) 0.0503(3) Uani 1 1 d . . . . .
F1 F 0.3804(2) 0.8259(2) 0.5724(2) 0.0623(7) Uani 1 1 d . . . . .
N1 N 0.6128(4) 0.9241(4) 0.5357(4) 0.0605(10) Uani 1 1 d . . . . .
O1 O 0.3498(4) 1.1243(3) 0.4036(3) 0.0731(10) Uani 1 1 d . . . . .
O2 O 0.3001(5) 0.9125(4) 0.3568(4) 0.1001(14) Uani 1 1 d D . . . .
O3 O 0.6460(3) 0.8678(4) 0.3150(3) 0.0700(9) Uani 1 1 d . . . . .
C1 C 0.0402(5) 0.9451(7) 0.8285(5) 0.0877(18) Uani 1 1 d . . . . .
H1 H 0.0323 0.8560 0.8056 0.105 Uiso 1 1 calc R U . . .
C2 C -0.0472(6) 1.0018(10) 0.8979(6) 0.108(2) Uani 1 1 d . . . . .
H2 H -0.1138 0.9513 0.9209 0.129 Uiso 1 1 calc R U . . .
C3 C -0.0346(7) 1.1321(10) 0.9320(7) 0.112(2) Uani 1 1 d . . . . .
H3 H -0.0929 1.1706 0.9785 0.134 Uiso 1 1 calc R U . . .
C4 C 0.0624(6) 1.2060(8) 0.8985(6) 0.102(2) Uani 1 1 d . . . . .
H4 H 0.0702 1.2949 0.9222 0.123 Uiso 1 1 calc R U . . .
C5 C 0.1496(5) 1.1499(6) 0.8292(5) 0.0762(14) Uani 1 1 d . . . . .
H5 H 0.2160 1.2013 0.8070 0.091 Uiso 1 1 calc R U . . .
C6 C 0.1393(4) 1.0200(5) 0.7931(4) 0.0607(12) Uani 1 1 d . . . . .
C7 C 0.2256(4) 0.9599(5) 0.7130(4) 0.0602(11) Uani 1 1 d . . . . .
H7 H 0.2267 0.8675 0.7085 0.072 Uiso 1 1 calc R U . . .
C8 C 0.3016(4) 1.0249(4) 0.6470(3) 0.0483(10) Uani 1 1 d . . . . .
H8 H 0.3009 1.1172 0.6517 0.058 Uiso 1 1 calc R U . . .
C9 C 0.3887(4) 0.9631(4) 0.5653(4) 0.0515(9) Uani 1 1 d . . . . .
C10 C 0.5288(4) 1.0016(4) 0.6047(3) 0.0445(9) Uani 1 1 d . . . . .
H10 H 0.5383 1.0953 0.5827 0.053 Uiso 1 1 calc R U . . .
C11 C 0.5648(3) 0.9890(5) 0.7451(3) 0.0476(8) Uani 1 1 d . . . . .
C12 C 0.5668(5) 1.0994(5) 0.8200(5) 0.0651(13) Uani 1 1 d . . . . .
H12 H 0.5486 1.1822 0.7834 0.078 Uiso 1 1 calc R U . . .
C13 C 0.5952(6) 1.0902(7) 0.9477(5) 0.0835(18) Uani 1 1 d . . . . .
H13 H 0.5975 1.1665 0.9970 0.100 Uiso 1 1 calc R U . . .
C14 C 0.6205(5) 0.9672(8) 1.0034(4) 0.0793(15) Uani 1 1 d . . . . .
H14 H 0.6386 0.9601 1.0902 0.095 Uiso 1 1 calc R U . . .
C15 C 0.6185(5) 0.8585(6) 0.9310(5) 0.0749(15) Uani 1 1 d . . . . .
H15 H 0.6362 0.7758 0.9681 0.090 Uiso 1 1 calc R U . . .
C16 C 0.5903(5) 0.8676(5) 0.8011(4) 0.0609(12) Uani 1 1 d . . . . .
H16 H 0.5888 0.7913 0.7521 0.073 Uiso 1 1 calc R U . . .
C17 C 0.3447(4) 1.0089(5) 0.4305(4) 0.0598(11) Uani 1 1 d . . . . .
C18 C 0.242(2) 0.9394(19) 0.2253(16) 0.120(4) Uani 0.6 1 d D U P A 1
H18A H 0.1865 0.8653 0.1972 0.143 Uiso 0.6 1 calc R U P A 1
H18B H 0.1885 1.0179 0.2256 0.143 Uiso 0.6 1 calc R U P A 1
C19 C 0.3231(19) 0.958(2) 0.1411(12) 0.117(3) Uani 0.6 1 d D U P A 1
H19A H 0.3831 1.0262 0.1709 0.176 Uiso 0.6 1 calc R U P A 1
H19B H 0.2770 0.9850 0.0623 0.176 Uiso 0.6 1 calc R U P A 1
H19C H 0.3675 0.8767 0.1301 0.176 Uiso 0.6 1 calc R U P A 1
C18' C 0.222(3) 0.976(3) 0.238(2) 0.118(4) Uani 0.4 1 d D U P A 2
H18C H 0.1571 0.9179 0.1948 0.142 Uiso 0.4 1 calc R U P A 2
H18D H 0.1878 1.0634 0.2517 0.142 Uiso 0.4 1 calc R U P A 2
C19' C 0.342(3) 0.978(3) 0.1809(17) 0.120(4) Uani 0.4 1 d D U P A 2
H19D H 0.4100 0.9439 0.2403 0.179 Uiso 0.4 1 calc R U P A 2
H19E H 0.3614 1.0677 0.1591 0.179 Uiso 0.4 1 calc R U P A 2
H19F H 0.3332 0.9237 0.1068 0.179 Uiso 0.4 1 calc R U P A 2
C20 C 0.8319(4) 0.9929(5) 0.4542(5) 0.0673(12) Uani 1 1 d . . . . .
C21 C 0.8503(6) 1.0975(6) 0.5574(7) 0.0904(18) Uani 1 1 d . . . . .
H21A H 0.8149 1.0658 0.6296 0.136 Uiso 1 1 calc R U . . .
H21B H 0.8083 1.1782 0.5278 0.136 Uiso 1 1 calc R U . . .
H21C H 0.9394 1.1144 0.5798 0.136 Uiso 1 1 calc R U . . .
C22 C 0.8862(5) 0.8579(6) 0.4987(7) 0.0898(19) Uani 1 1 d . . . . .
H22A H 0.9771 0.8634 0.5142 0.135 Uiso 1 1 calc R U . . .
H22B H 0.8618 0.7923 0.4353 0.135 Uiso 1 1 calc R U . . .
H22C H 0.8537 0.8333 0.5748 0.135 Uiso 1 1 calc R U . . .
C23 C 0.8844(6) 1.0395(7) 0.3351(7) 0.114(2) Uani 1 1 d . . . . .
H23A H 0.9730 1.0601 0.3550 0.170 Uiso 1 1 calc R U . . .
H23B H 0.8392 1.1174 0.3027 0.170 Uiso 1 1 calc R U . . .
H23C H 0.8737 0.9701 0.2732 0.170 Uiso 1 1 calc R U . . .
H1A H 0.613(4) 0.835(5) 0.546(4) 0.057(13) Uiso 1 1 d . . . . .

loop_
_atom_site_aniso_label
_atom_site_aniso_U_11
_atom_site_aniso_U_22
_atom_site_aniso_U_33
_atom_site_aniso_U_23
_atom_site_aniso_U_13
_atom_site_aniso_U_12
S1 0.0564(5) 0.0516(6) 0.0439(5) 0.0056(5) 0.0100(4) 0.0049(5)
F1 0.0795(17) 0.0373(13) 0.0684(16) 0.0005(12) 0.0034(13) -0.0067(12)
N1 0.086(3) 0.043(2) 0.056(2) 0.0046(16) 0.0249(19) 0.0101(19)
O1 0.118(3) 0.045(2) 0.0547(18) 0.0057(15) 0.0044(18) 0.0024(18)
O2 0.159(4) 0.070(2) 0.060(2) -0.0051(18) -0.026(2) -0.019(3)
O3 0.083(2) 0.080(2) 0.0466(17) -0.0097(16) 0.0079(15) 0.0019(18)
C1 0.081(4) 0.099(5) 0.084(3) 0.025(3) 0.013(3) -0.023(3)
C2 0.072(3) 0.160(8) 0.099(4) 0.043(6) 0.037(3) -0.010(5)
C3 0.095(5) 0.147(7) 0.102(5) 0.010(5) 0.044(4) 0.018(5)
C4 0.105(5) 0.108(5) 0.102(5) -0.012(4) 0.042(4) 0.000(4)
C5 0.071(3) 0.089(4) 0.072(3) -0.008(3) 0.022(3) -0.015(3)
C6 0.050(2) 0.080(4) 0.052(2) 0.015(2) 0.0055(18) -0.005(2)
C7 0.065(3) 0.056(3) 0.058(2) 0.008(2) 0.001(2) -0.010(2)
C8 0.051(2) 0.043(2) 0.050(2) 0.0048(17) 0.0041(18) -0.0030(17)
C9 0.068(2) 0.037(2) 0.049(2) 0.0012(19) 0.0039(17) -0.005(2)
C10 0.058(2) 0.031(2) 0.0450(18) 0.0018(16) 0.0105(15) -0.0002(18)
C11 0.0478(19) 0.051(2) 0.0450(18) 0.003(2) 0.0085(14) 0.003(2)
C12 0.072(3) 0.062(3) 0.060(3) -0.013(2) 0.004(2) 0.000(3)
C13 0.082(4) 0.110(5) 0.057(3) -0.032(3) 0.004(3) 0.006(3)
C14 0.067(3) 0.127(5) 0.044(2) 0.004(4) 0.0089(19) -0.001(4)
C15 0.075(3) 0.090(4) 0.060(3) 0.019(3) 0.007(3) 0.002(3)
C16 0.073(3) 0.061(3) 0.049(3) 0.004(2) 0.011(2) 0.003(2)
C17 0.068(3) 0.058(3) 0.052(2) -0.007(2) 0.0021(19) 0.002(2)
C18 0.167(7) 0.099(8) 0.089(6) -0.026(7) 0.001(5) -0.004(6)
C19 0.165(7) 0.099(8) 0.084(6) -0.028(7) 0.002(6) 0.006(6)
C18' 0.166(7) 0.097(9) 0.088(6) -0.029(7) -0.001(5) -0.003(6)
C19' 0.163(8) 0.095(9) 0.095(7) -0.031(8) -0.001(7) 0.003(7)
C20 0.060(2) 0.052(3) 0.090(3) -0.001(3) 0.012(2) -0.001(2)
C21 0.081(4) 0.064(3) 0.120(5) -0.012(3) -0.015(3) -0.002(3)
C22 0.064(3) 0.068(4) 0.130(5) -0.013(3) -0.012(3) 0.019(3)
C23 0.089(4) 0.112(5) 0.152(6) 0.010(5) 0.065(4) -0.010(4)

loop_
_atom_type_symbol
_atom_type_description
_atom_type_scat_dispersion_real
_atom_type_scat_dispersion_imag
_atom_type_scat_source
C C 0.0033 0.0016 'International Tables Vol C Tables 4.2.6.8 and 6.1.1.4'
H H 0.0000 0.0000 'International Tables Vol C Tables 4.2.6.8 and 6.1.1.4'
N N 0.0061 0.0033 'International Tables Vol C Tables 4.2.6.8 and 6.1.1.4'
O O 0.0106 0.0060 'International Tables Vol C Tables 4.2.6.8 and 6.1.1.4'
F F 0.0171 0.0103 'International Tables Vol C Tables 4.2.6.8 and 6.1.1.4'
S S 0.1246 0.1234 'International Tables Vol C Tables 4.2.6.8 and 6.1.1.4'

loop_
_geom_angle_atom_site_label_1
_geom_angle_atom_site_label_2
_geom_angle_atom_site_label_3
_geom_angle
O3 S1 N1 107.1(2)
O3 S1 C20 105.3(2)
N1 S1 C20 101.4(2)
C10 N1 S1 122.3(3)
C10 N1 H1A 117(3)
S1 N1 H1A 116(3)
C17 O2 C18 121.0(8)
C17 O2 C18' 107.9(13)
C6 C1 C2 120.7(7)
C6 C1 H1 119.7
C2 C1 H1 119.7
C3 C2 C1 119.4(6)
C3 C2 H2 120.3
C1 C2 H2 120.3
C4 C3 C2 120.4(7)
C4 C3 H3 119.8
C2 C3 H3 119.8
C3 C4 C5 120.3(7)
C3 C4 H4 119.8
C5 C4 H4 119.8
C6 C5 C4 120.6(6)
C6 C5 H5 119.7
C4 C5 H5 119.7
C5 C6 C1 118.5(5)
C5 C6 C7 121.9(4)
C1 C6 C7 119.5(5)
C8 C7 C6 125.9(5)
C8 C7 H7 117.0
C6 C7 H7 117.0
C7 C8 C9 125.6(4)
C7 C8 H8 117.2
C9 C8 H8 117.2
F1 C9 C8 109.4(3)
F1 C9 C17 109.7(3)
C8 C9 C17 107.2(3)
F1 C9 C10 107.5(3)
C8 C9 C10 112.6(3)
C17 C9 C10 110.3(3)
N1 C10 C11 111.8(3)
N1 C10 C9 111.0(3)
C11 C10 C9 111.2(3)
N1 C10 H10 107.5
C11 C10 H10 107.5
C9 C10 H10 107.5
C12 C11 C16 118.4(4)
C12 C11 C10 120.1(4)
C16 C11 C10 121.4(4)
C13 C12 C11 121.3(5)
C13 C12 H12 119.4
C11 C12 H12 119.4
C12 C13 C14 119.8(5)
C12 C13 H13 120.1
C14 C13 H13 120.1
C15 C14 C13 119.4(4)
C15 C14 H14 120.3
C13 C14 H14 120.3
C14 C15 C16 120.8(5)
C14 C15 H15 119.6
C16 C15 H15 119.6
C11 C16 C15 120.2(5)
C11 C16 H16 119.9
C15 C16 H16 119.9
O1 C17 O2 126.7(4)
O1 C17 C9 120.1(4)
O2 C17 C9 113.2(4)
C19 C18 O2 115.9(15)
C19 C18 H18A 108.3
O2 C18 H18A 108.3
C19 C18 H18B 108.3
O2 C18 H18B 108.3
H18A C18 H18B 107.4
C18 C19 H19A 109.5
C18 C19 H19B 109.5
H19A C19 H19B 109.5
C18 C19 H19C 109.5
H19A C19 H19C 109.5
H19B C19 H19C 109.5
C19' C18' O2 87.0(15)
C19' C18' H18C 114.2
O2 C18' H18C 114.2
C19' C18' H18D 114.2
O2 C18' H18D 114.2
H18C C18' H18D 111.3
C18' C19' H19D 109.5
C18' C19' H19E 109.5
H19D C19' H19E 109.5
C18' C19' H19F 109.5
H19D C19' H19F 109.5
H19E C19' H19F 109.5
C21 C20 C22 112.3(5)
C21 C20 C23 111.8(5)
C22 C20 C23 111.7(5)
C21 C20 S1 106.7(3)
C22 C20 S1 109.7(3)
C23 C20 S1 104.2(4)
C20 C21 H21A 109.5
C20 C21 H21B 109.5
H21A C21 H21B 109.5
C20 C21 H21C 109.5
H21A C21 H21C 109.5
H21B C21 H21C 109.5
C20 C22 H22A 109.5
C20 C22 H22B 109.5
H22A C22 H22B 109.5
C20 C22 H22C 109.5
H22A C22 H22C 109.5
H22B C22 H22C 109.5
C20 C23 H23A 109.5
C20 C23 H23B 109.5
H23A C23 H23B 109.5
C20 C23 H23C 109.5
H23A C23 H23C 109.5
H23B C23 H23C 109.5

loop_
_geom_bond_atom_site_label_1
_geom_bond_atom_site_label_2
_geom_bond_distance
S1 O3 1.477(3)
S1 N1 1.638(4)
S1 C20 1.826(5)
F1 C9 1.384(5)
N1 C10 1.459(5)
N1 H1A 0.90(5)
O1 C17 1.199(6)
O2 C17 1.301(6)
O2 C18 1.492(17)
O2 C18' 1.57(2)
C1 C6 1.387(7)
C1 C2 1.387(9)
C1 H1 0.9300
C2 C3 1.362(11)
C2 H2 0.9300
C3 C4 1.357(10)
C3 H3 0.9300
C4 C5 1.383(8)
C4 H4 0.9300
C5 C6 1.363(8)
C5 H5 0.9300
C6 C7 1.467(6)
C7 C8 1.315(6)
C7 H7 0.9300
C8 C9 1.492(6)
C8 H8 0.9300
C9 C17 1.532(6)
C9 C10 1.542(6)
C10 C11 1.512(5)
C10 H10 0.9800
C11 C12 1.369(6)
C11 C16 1.372(6)
C12 C13 1.369(7)
C12 H12 0.9300
C13 C14 1.384(9)
C13 H13 0.9300
C14 C15 1.341(9)
C14 H14 0.9300
C15 C16 1.391(7)
C15 H15 0.9300
C16 H16 0.9300
C18 C19 1.345(17)
C18 H18A 0.9700
C18 H18B 0.9700
C19 H19A 0.9600
C19 H19B 0.9600
C19 H19C 0.9600
C18' C19' 1.49(2)
C18' H18C 0.9700
C18' H18D 0.9700
C19' H19D 0.9600
C19' H19E 0.9600
C19' H19F 0.9600
C20 C21 1.521(8)
C20 C22 1.526(7)
C20 C23 1.534(8)
C21 H21A 0.9600
C21 H21B 0.9600
C21 H21C 0.9600
C22 H22A 0.9600
C22 H22B 0.9600
C22 H22C 0.9600
C23 H23A 0.9600
C23 H23B 0.9600
C23 H23C 0.9600

loop_
_geom_torsion_atom_site_label_1
_geom_torsion_atom_site_label_2
_geom_torsion_atom_site_label_3
_geom_torsion_atom_site_label_4
_geom_torsion
O3 S1 N1 C10 -134.1(4)
C20 S1 N1 C10 115.8(4)
C6 C1 C2 C3 -0.4(10)
C1 C2 C3 C4 0.0(11)
C2 C3 C4 C5 0.0(12)
C3 C4 C5 C6 0.3(10)
C4 C5 C6 C1 -0.7(8)
C4 C5 C6 C7 176.1(5)
C2 C1 C6 C5 0.7(8)
C2 C1 C6 C7 -176.1(5)
C5 C6 C7 C8 -15.0(7)
C1 C6 C7 C8 161.8(5)
C6 C7 C8 C9 -179.7(4)
C7 C8 C9 F1 -1.8(6)
C7 C8 C9 C17 117.1(4)
C7 C8 C9 C10 -121.4(4)
S1 N1 C10 C11 -141.0(3)
S1 N1 C10 C9 94.2(4)
F1 C9 C10 N1 50.6(4)
C8 C9 C10 N1 171.3(3)
C17 C9 C10 N1 -69.0(4)
F1 C9 C10 C11 -74.5(4)
C8 C9 C10 C11 46.2(5)
C17 C9 C10 C11 165.9(4)
N1 C10 C11 C12 136.5(4)
C9 C10 C11 C12 -98.8(4)
N1 C10 C11 C16 -46.6(5)
C9 C10 C11 C16 78.1(5)
C16 C11 C12 C13 0.9(7)
C10 C11 C12 C13 177.9(5)
C11 C12 C13 C14 -1.1(8)
C12 C13 C14 C15 0.9(8)
C13 C14 C15 C16 -0.6(8)
C12 C11 C16 C15 -0.5(7)
C10 C11 C16 C15 -177.5(4)
C14 C15 C16 C11 0.4(8)
C18 O2 C17 O1 -3.2(13)
C18' O2 C17 O1 -14.5(13)
C18 O2 C17 C9 174.3(10)
C18' O2 C17 C9 162.9(12)
F1 C9 C17 O1 -176.9(4)
C8 C9 C17 O1 64.3(5)
C10 C9 C17 O1 -58.6(5)
F1 C9 C17 O2 5.5(5)
C8 C9 C17 O2 -113.3(4)
C10 C9 C17 O2 123.8(4)
C17 O2 C18 C19 79.8(14)
C18' O2 C18 C19 121(8)
C17 O2 C18' C19' 89.4(13)
C18 O2 C18' C19' -55(7)
O3 S1 C20 C21 -174.8(4)
N1 S1 C20 C21 -63.4(4)
O3 S1 C20 C22 -53.0(4)
N1 S1 C20 C22 58.5(4)
O3 S1 C20 C23 66.8(4)
N1 S1 C20 C23 178.2(4)
